data_7223458
loop_
_publ_author_name
'Guo, Hai-Yang'
'Li, Zhi-Fang'
'Zhang, Xiao'
'Fu, Li-Wei'
'Hu, Yang-Yang'
'Guo, Lan-Lan'
'Cui, Xiao-Bing'
'Huo, Qi-Sheng'
'Xu, Ji-Qing'

_publ_section_title
;
 New self-assembly hybrid compounds based on arsenic--vanadium clusters
 and transition metal mixed-organic-ligand complexes
;
_journal_issue 4
_journal_name_full CrystEngComm
_journal_page_first 566
_journal_paper_doi 10.1039/C5CE01983D
_journal_volume 18
_journal_year 2016
_chemical_formula_sum 'C42 H36 As8 N8 Ni2 O44 V14'
_chemical_formula_weight 2786.73
_space_group_crystal_system orthorhombic
_space_group_IT_number 19
_space_group_name_Hall 'P 2ac 2ab'
_space_group_name_H-M_alt 'P 21 21 21'
_symmetry_space_group_name_Hall 'P 2ac 2ab'
_symmetry_space_group_name_H-M 'P 21 21 21'
_atom_sites_solution_hydrogens geom
_audit_creation_method SHELXL-2014/7
_audit_update_record
;
2015-09-16 deposited with the CCDC.
2015-12-11 downloaded from the CCDC.
;
_cell_angle_alpha 90
_cell_angle_beta 90
_cell_angle_gamma 90
_cell_formula_units_Z 4
_cell_length_a 12.169(2)
_cell_length_b 16.057(3)
_cell_length_c 40.244(8)
_cell_measurement_reflns_used 1008
_cell_measurement_temperature 293(2)
_cell_measurement_theta_max 19.6442
_cell_measurement_theta_min 2.3887
_cell_volume 7864(3)
_computing_cell_refinement 'Bruker XSCANS'
_computing_data_collection 'Bruker XSCANS'
_computing_data_reduction 'SHELXL-2014/7 (Sheldrick, 2014)'
_computing_molecular_graphics 'SHELXL-2014/7 (Sheldrick, 2014)'
_computing_publication_material 'SHELXL-2014/7 (Sheldrick, 2014)'
_computing_structure_refinement 'SHELXL-2014/7 (Sheldrick, 2014)'
_computing_structure_solution 'SHELXL-2014/7 (Sheldrick, 2014)'
_diffrn_ambient_temperature 293(2)
_diffrn_measured_fraction_theta_full 0.992
_diffrn_measured_fraction_theta_max 0.991
_diffrn_measurement_device_type 'Bruker P4'
_diffrn_measurement_method '\w scans'
_diffrn_radiation_type MoK\a
_diffrn_radiation_wavelength 0.71073
_diffrn_reflns_av_R_equivalents 0.1618
_diffrn_reflns_av_unetI/netI 0.1788
_diffrn_reflns_laue_measured_fraction_full 0.992
_diffrn_reflns_laue_measured_fraction_max 0.991
_diffrn_reflns_limit_h_max 14
_diffrn_reflns_limit_h_min -13
_diffrn_reflns_limit_k_max 19
_diffrn_reflns_limit_k_min -15
_diffrn_reflns_limit_l_max 29
_diffrn_reflns_limit_l_min -47
_diffrn_reflns_number 44504
_diffrn_reflns_point_group_measured_fraction_full 0.992
_diffrn_reflns_point_group_measured_fraction_max 0.992
_diffrn_reflns_theta_full 25.217
_diffrn_reflns_theta_max 25.217
_diffrn_reflns_theta_min 1.365
_exptl_absorpt_coefficient_mu 5.483
_exptl_absorpt_correction_T_max 0.523
_exptl_absorpt_correction_T_min 0.348
_exptl_absorpt_correction_type multi-scan
_exptl_absorpt_process_details 'SADABS-2004/1 (Bruker,2004) was used for absorption correction.'
_exptl_crystal_colour black
_exptl_crystal_density_diffrn 2.354
_exptl_crystal_description block
_exptl_crystal_F_000 5352
_exptl_crystal_size_max 0.380
_exptl_crystal_size_mid 0.160
_exptl_crystal_size_min 0.130
_refine_diff_density_max 1.656
_refine_diff_density_min -1.078
_refine_diff_density_rms 0.267
_refine_ls_abs_structure_details
;
 Refined as an inversion twin.
;
_refine_ls_abs_structure_Flack 0.04(3)
_refine_ls_extinction_coef 0.00049(14)
_refine_ls_extinction_expression Fc^*^=kFc[1+0.001xFc^2^\l^3^/sin(2\q)]^-1/4^
_refine_ls_extinction_method 'SHELXL-2014/7 (Sheldrick 2014'
_refine_ls_goodness_of_fit_ref 1.055
_refine_ls_hydrogen_treatment constr
_refine_ls_matrix_type full
_refine_ls_number_parameters 1041
_refine_ls_number_reflns 14059
_refine_ls_number_restraints 163
_refine_ls_restrained_S_all 1.054
_refine_ls_R_factor_all 0.1534
_refine_ls_R_factor_gt 0.0875
_refine_ls_shift/su_max 0.001
_refine_ls_shift/su_mean 0.000
_refine_ls_structure_factor_coef Fsqd
_refine_ls_weighting_details 'w=1/[\s^2^(Fo^2^)+(0.0948P)^2^+11.9765P] where P=(Fo^2^+2Fc^2^)/3'
_refine_ls_weighting_scheme calc
_refine_ls_wR_factor_gt 0.1915
_refine_ls_wR_factor_ref 0.2262
_reflns_Friedel_coverage 0.814
_reflns_friedel_fraction_full 0.992
_reflns_friedel_fraction_max 0.992
_reflns_number_gt 8411
_reflns_number_total 14059
_reflns_threshold_expression 'I > 2\s(I)'
_cod_data_source_file c5ce01983d2.cif
_cod_data_source_block shelx_2
_cod_depositor_comments 'Adding full bibliography for 7223456--7223462.cif.'
_cod_original_cell_volume 7863(3)
_cod_database_code 7223458
_shelx_shelxl_version_number 2014/7
_shelx_space_group_comment
;
The symmetry employed for this shelxl refinement is uniquely defined
by the following loop, which should always be used as a source of
symmetry information in preference to the above space-group names.
They are only intended as comments.
;
_shelx_estimated_absorpt_t_min 0.230
_shelx_estimated_absorpt_t_max 0.536

loop_
_space_group_symop_operation_xyz
'x, y, z'
'-x+1/2, -y, z+1/2'
'-x, y+1/2, -z+1/2'
'x+1/2, -y+1/2, -z'

loop_
_atom_site_label
_atom_site_type_symbol
_atom_site_fract_x
_atom_site_fract_y
_atom_site_fract_z
_atom_site_U_iso_or_equiv
_atom_site_adp_type
_atom_site_occupancy
_atom_site_site_symmetry_order
_atom_site_calc_flag
_atom_site_refinement_flags_posn
_atom_site_refinement_flags_adp
As1 As 0.5494(3) -0.26030(19) 0.94217(8) 0.0357(7) Uani 1 1 d . .
As2 As 0.4419(3) -0.43516(19) 0.91973(8) 0.0366(7) Uani 1 1 d . .
As3 As 1.0584(3) -0.3661(2) 0.97168(7) 0.0366(8) Uani 1 1 d . .
As7 As 0.7612(2) -0.2296(2) 0.80736(8) 0.0353(8) Uani 1 1 d . .
As8 As 0.6518(3) -0.4055(2) 0.78594(8) 0.0389(8) Uani 1 1 d . .
Ni1 Ni 1.0552(3) -0.0124(2) 0.93917(9) 0.0283(8) Uani 1 1 d . .
As6 As 0.9669(3) -0.6773(2) 0.85934(9) 0.0437(9) Uani 1 1 d . .
As4 As 1.1691(2) -0.35287(19) 0.89918(8) 0.0328(7) Uani 1 1 d . .
Ni2 Ni 0.3106(3) -0.5559(2) 0.80061(9) 0.0291(9) Uani 1 1 d . .
As5 As 0.8535(3) -0.6924(2) 0.93207(9) 0.0458(9) Uani 1 1 d . .
V11 V 1.0527(4) -0.5405(3) 0.92089(12) 0.0290(11) Uani 1 1 d . .
V12 V 0.9362(4) -0.4031(3) 0.79908(12) 0.0344(12) Uani 1 1 d . .
V13 V 0.9979(4) -0.2623(3) 0.84653(12) 0.0300(12) Uani 1 1 d . .
V14 V 0.9489(4) -0.2164(3) 0.91760(12) 0.0290(11) Uani 1 1 d . .
V15 V 0.5482(4) -0.5050(3) 0.85041(12) 0.0326(12) Uani 1 1 d . .
V16 V 0.8078(4) -0.5636(3) 0.80894(14) 0.0371(13) Uani 1 1 d . .
V17 V 0.7383(4) -0.1933(3) 0.88813(12) 0.0332(12) Uani 1 1 d . .
V18 V 0.6584(4) -0.4426(3) 0.97783(13) 0.0335(12) Uani 1 1 d . .
V19 V 1.0683(4) -0.4889(3) 0.84672(12) 0.0297(11) Uani 1 1 d . .
V20 V 0.5603(4) -0.3125(3) 0.85898(12) 0.0275(10) Uani 1 1 d . .
V21 V 0.6135(4) -0.5930(3) 0.93390(14) 0.0357(13) Uani 1 1 d . .
V22 V 0.8720(4) -0.5176(3) 0.97477(13) 0.0380(13) Uani 1 1 d . .
V23 V 0.6828(4) -0.6485(3) 0.86503(14) 0.0430(14) Uani 1 1 d . .
V24 V 0.8033(4) -0.2906(3) 0.97046(13) 0.0341(12) Uani 1 1 d . .
O15 O 0.5442(15) -0.4806(11) 0.9436(4) 0.030(4) Uani 1 1 d . .
O14 O 0.6005(15) -0.2572(12) 0.9009(5) 0.032(5) Uani 1 1 d . U
O13 O 1.0406(15) -0.3753(11) 0.8332(4) 0.028(4) Uani 1 1 d . .
O12 O 0.9582(16) -0.3005(12) 0.9552(5) 0.039(5) Uani 1 1 d . .
O11 O 1.0785(14) -0.1969(12) 0.8293(5) 0.034(5) Uani 1 1 d . .
O10 O 0.7027(19) -0.1005(13) 0.8867(5) 0.049(6) Uani 1 1 d . .
O9 O 0.5159(16) -0.4134(11) 0.8822(5) 0.039(5) Uani 1 1 d . .
O8 O 0.5360(19) -0.6596(13) 0.9500(6) 0.051(6) Uani 1 1 d . .
O7 O 0.8055(15) -0.4103(12) 0.9818(4) 0.029(4) Uani 1 1 d . .
O6 O 0.4508(16) -0.2716(13) 0.8459(5) 0.040(5) Uani 1 1 d . .
O5 O 1.1648(16) -0.3500(13) 0.9423(5) 0.044(5) Uani 1 1 d . .
O4 O 0.5972(15) -0.4038(12) 0.8269(5) 0.033(5) Uani 1 1 d . U
O3 O 0.6463(15) -0.3266(11) 0.9604(5) 0.032(5) Uani 1 1 d . .
O2 O 1.0090(15) -0.1308(11) 0.9282(4) 0.027(4) Uani 1 1 d . U
O1 O 1.0597(15) -0.2813(11) 0.8923(5) 0.031(5) Uani 1 1 d . .
O30 O 0.9525(16) -0.5172(12) 0.8166(5) 0.033(5) Uani 1 1 d . .
O29 O 0.7340(15) -0.6546(12) 0.9124(5) 0.037(5) Uani 1 1 d . .
O28 O 1.1847(14) -0.5144(13) 0.8337(6) 0.042(5) Uani 1 1 d . .
O27 O 0.7958(15) -0.2191(11) 0.9307(5) 0.032(5) Uani 1 1 d . U
O26 O 0.8397(17) -0.6442(14) 0.8477(6) 0.048(6) Uani 1 1 d . U
O25 O 0.8879(14) -0.2098(11) 0.8748(4) 0.024(4) Uani 1 1 d . U
O24 O 0.5747(16) -0.5796(13) 0.8880(5) 0.039(5) Uani 1 1 d . .
O23 O 0.9175(15) -0.5950(13) 0.9387(5) 0.040(5) Uani 1 1 d . .
O22 O 0.9339(16) -0.7249(12) 0.8963(5) 0.042(5) Uani 1 1 d . U
O21 O 0.8765(13) -0.2908(12) 0.8131(4) 0.028(4) Uani 1 1 d . .
O20 O 0.6659(13) -0.5648(12) 0.8308(5) 0.032(5) Uani 1 1 d . .
O19 O 0.4440(16) -0.3328(12) 0.9361(5) 0.041(5) Uani 1 1 d . .
O18 O 0.6895(16) -0.2483(12) 0.8452(5) 0.038(5) Uani 1 1 d . .
O17 O 0.4351(18) -0.5267(17) 0.8340(5) 0.058(7) Uani 1 1 d . .
O16 O 1.0046(15) -0.4612(13) 0.9562(5) 0.038(5) Uani 1 1 d . .
O42 O 1.0142(14) -0.5816(12) 0.8760(5) 0.034(5) Uani 1 1 d . .
O41 O 0.6879(14) -0.2997(13) 0.7818(5) 0.037(5) Uani 1 1 d . .
O40 O 0.6020(15) -0.4491(13) 1.0147(5) 0.037(5) Uani 1 1 d . .
O39 O 1.0939(16) -0.4454(14) 0.8920(5) 0.040(5) Uani 1 1 d . .
O38 O 0.7991(19) -0.6168(14) 0.7751(6) 0.056(7) Uani 1 1 d . .
O37 O 1.160(2) -0.5856(13) 0.9323(7) 0.060(7) Uani 1 1 d . .
O36 O 0.800(2) -0.2367(17) 1.0026(5) 0.060(7) Uani 1 1 d . .
O35 O 0.7802(16) -0.4435(14) 0.7942(5) 0.042(6) Uani 1 1 d . .
O34 O 0.7206(16) -0.5454(12) 0.9652(5) 0.035(5) Uani 1 1 d . .
O33 O 0.9914(19) -0.3945(14) 0.7626(6) 0.054(6) Uani 1 1 d . .
O32 O 0.6283(18) -0.7353(14) 0.8540(7) 0.060(7) Uani 1 1 d . .
O31 O 0.9067(18) -0.5539(17) 1.0087(5) 0.053(7) Uani 1 1 d . .
C1 C 0.864(2) 0.0021(18) 0.9863(5) 0.069(13) Uani 1 1 d G .
H1A H 0.9098 -0.0234 1.0016 0.083 Uiso 1 1 calc R U
C2 C 0.758(2) 0.026(2) 0.9955(6) 0.115(18) Uani 1 1 d G U
H2A H 0.7336 0.0159 1.0171 0.138 Uiso 1 1 calc R U
C3 C 0.6889(17) 0.064(2) 0.9726(9) 0.119(19) Uani 1 1 d G U
H3A H 0.6182 0.0793 0.9788 0.143 Uiso 1 1 calc R U
C4 C 0.7253(18) 0.0780(17) 0.9404(8) 0.093(14) Uani 1 1 d G U
H4A H 0.6791 0.1034 0.9250 0.112 Uiso 1 1 calc R U
C5 C 0.8309(18) 0.0545(15) 0.9311(5) 0.063(11) Uani 1 1 d G U
N1 N 0.9000(13) 0.0165(13) 0.9541(5) 0.040(6) Uani 1 1 d G U
N2 N 0.9854(18) 0.0308(13) 0.8947(5) 0.052(8) Uani 1 1 d G U
C6 C 0.8793(18) 0.0618(16) 0.8981(6) 0.071(13) Uani 1 1 d G U
C7 C 0.8235(18) 0.0921(19) 0.8705(8) 0.093(15) Uani 1 1 d G U
H7A H 0.7526 0.1128 0.8728 0.111 Uiso 1 1 calc R U
C8 C 0.874(3) 0.091(2) 0.8395(6) 0.102(15) Uani 1 1 d G U
H8A H 0.8365 0.1116 0.8210 0.123 Uiso 1 1 calc R U
C9 C 0.980(3) 0.060(2) 0.8361(5) 0.108(15) Uani 1 1 d G U
H9A H 1.0135 0.0599 0.8154 0.130 Uiso 1 1 calc R U
C10 C 1.0357(17) 0.0301(17) 0.8637(7) 0.083(14) Uani 1 1 d G U
H10A H 1.1066 0.0093 0.8614 0.100 Uiso 1 1 calc R U
C11 C 1.077(3) 0.1662(19) 0.9648(9) 0.058(11) Uani 1 1 d . .
H11A H 1.0045 0.1635 0.9716 0.069 Uiso 1 1 calc R U
C12 C 1.144(4) 0.240(3) 0.9700(11) 0.075(12) Uani 1 1 d . U
H12A H 1.1133 0.2854 0.9810 0.090 Uiso 1 1 calc R U
C13 C 1.253(4) 0.246(2) 0.9589(10) 0.073(11) Uani 1 1 d . U
H13A H 1.2927 0.2947 0.9623 0.088 Uiso 1 1 calc R U
C14 C 1.304(3) 0.178(2) 0.9429(11) 0.071(12) Uani 1 1 d . .
H14A H 1.3757 0.1803 0.9351 0.085 Uiso 1 1 calc R U
C15 C 1.234(3) 0.1062(19) 0.9396(9) 0.042(8) Uani 1 1 d . .
C16 C 1.280(3) 0.029(2) 0.9245(8) 0.043(8) Uani 1 1 d . U
C17 C 1.387(4) 0.031(3) 0.9120(10) 0.083(14) Uani 1 1 d . U
H17A H 1.4280 0.0798 0.9112 0.100 Uiso 1 1 calc R U
C18 C 1.428(3) -0.048(3) 0.9006(10) 0.069(11) Uani 1 1 d . U
H18A H 1.5020 -0.0555 0.8954 0.083 Uiso 1 1 calc R U
C19 C 1.347(4) -0.119(3) 0.8975(11) 0.091(15) Uani 1 1 d . .
H19A H 1.3673 -0.1700 0.8889 0.110 Uiso 1 1 calc R U
C20 C 1.248(3) -0.105(3) 0.9071(10) 0.063(11) Uani 1 1 d . .
H20A H 1.1984 -0.1485 0.9045 0.076 Uiso 1 1 calc R U
C21 C 0.360(3) -0.711(3) 0.8419(10) 0.076(14) Uani 1 1 d . .
H21A H 0.4025 -0.6762 0.8554 0.091 Uiso 1 1 calc R U
C22 C 0.365(4) -0.794(3) 0.8479(15) 0.097(18) Uani 1 1 d . .
H22A H 0.4204 -0.8167 0.8609 0.117 Uiso 1 1 calc R U
C23 C 0.288(5) -0.840(4) 0.8344(15) 0.116(19) Uani 1 1 d . U
H23A H 0.2790 -0.8942 0.8419 0.139 Uiso 1 1 calc R U
C24 C 0.219(4) -0.811(4) 0.8095(14) 0.102(15) Uani 1 1 d . U
H24A H 0.1732 -0.8454 0.7970 0.122 Uiso 1 1 calc R U
C25 C 0.227(3) -0.724(2) 0.8051(9) 0.051(9) Uani 1 1 d . U
C26 C 0.153(3) -0.682(2) 0.7789(8) 0.041(8) Uani 1 1 d . U
C27 C 0.065(3) -0.719(3) 0.7655(11) 0.064(12) Uani 1 1 d . .
H27A H 0.0446 -0.7725 0.7712 0.077 Uiso 1 1 calc R U
C28 C 0.007(4) -0.674(4) 0.7435(11) 0.10(2) Uani 1 1 d . U
H28A H -0.0534 -0.6991 0.7338 0.117 Uiso 1 1 calc R U
C29 C 0.029(3) -0.598(4) 0.7345(9) 0.085(15) Uani 1 1 d . U
H29A H -0.0124 -0.5694 0.7188 0.103 Uiso 1 1 calc R U
C30 C 0.124(2) -0.561(2) 0.7513(9) 0.045(9) Uani 1 1 d . .
H30A H 0.1422 -0.5063 0.7469 0.054 Uiso 1 1 calc R U
C31 C 0.266(3) -0.369(2) 0.7865(9) 0.054(9) Uani 1 1 d . U
H31A H 0.2308 -0.3665 0.8070 0.065 Uiso 1 1 calc R U
C32 C 0.265(3) -0.301(2) 0.7676(10) 0.056(10) Uani 1 1 d . U
H32A H 0.2328 -0.2529 0.7761 0.067 Uiso 1 1 calc R U
C33 C 0.305(3) -0.297(2) 0.7388(9) 0.057(10) Uani 1 1 d . U
H33A H 0.3004 -0.2498 0.7258 0.068 Uiso 1 1 calc R U
C34 C 0.361(3) -0.374(3) 0.7269(10) 0.067(12) Uani 1 1 d . U
C35 C 0.409(5) -0.383(4) 0.6963(15) 0.117(16) Uani 1 1 d . U
H35A H 0.3967 -0.3413 0.6807 0.140 Uiso 1 1 calc R U
C36 C 0.480(4) -0.454(3) 0.6860(12) 0.095(14) Uani 1 1 d . U
H36A H 0.5278 -0.4525 0.6679 0.114 Uiso 1 1 calc R U
C37 C 0.466(4) -0.528(2) 0.7073(8) 0.059(11) Uani 1 1 d . U
C38 C 0.517(3) -0.602(3) 0.7001(9) 0.057(10) Uani 1 1 d . .
H38A H 0.5537 -0.6083 0.6800 0.069 Uiso 1 1 calc R U
C39 C 0.514(2) -0.666(2) 0.7213(9) 0.048(9) Uani 1 1 d . .
H39A H 0.5402 -0.7185 0.7156 0.057 Uiso 1 1 calc R U
C40 C 0.468(2) -0.649(2) 0.7539(8) 0.047(9) Uani 1 1 d . .
H40A H 0.4762 -0.6892 0.7703 0.056 Uiso 1 1 calc R U
C41 C 0.417(3) -0.518(2) 0.7383(7) 0.039(8) Uani 1 1 d . .
C42 C 0.367(3) -0.4418(19) 0.7488(8) 0.038(7) Uani 1 1 d . U
N3 N 1.129(3) 0.0995(16) 0.9491(7) 0.049(8) Uani 1 1 d . .
N4 N 1.210(2) -0.0333(15) 0.9208(6) 0.038(6) Uani 1 1 d . .
N5 N 0.302(2) -0.6752(16) 0.8193(7) 0.048(7) Uani 1 1 d . .
N6 N 0.185(3) -0.6035(19) 0.7724(7) 0.054(8) Uani 1 1 d . .
N7 N 0.3135(19) -0.4401(14) 0.7780(6) 0.033(6) Uani 1 1 d . .
N8 N 0.415(2) -0.5812(16) 0.7617(6) 0.039(6) Uani 1 1 d . U
O2W O -0.214(4) -0.555(3) 0.6952(13) 0.162(18) Uani 1 1 d . .
O1W O 0.809(4) -0.431(3) 0.8891(11) 0.158(18) Uani 1 1 d . .

loop_
_atom_site_aniso_label
_atom_site_aniso_U_11
_atom_site_aniso_U_22
_atom_site_aniso_U_33
_atom_site_aniso_U_23
_atom_site_aniso_U_13
_atom_site_aniso_U_12
As1 0.0428(18) 0.0266(17) 0.0376(18) -0.0090(14) 0.0018(15) 0.0055(14)
As2 0.0355(17) 0.0306(17) 0.0438(19) -0.0014(14) 0.0019(15) -0.0017(15)
As3 0.0457(19) 0.0333(18) 0.0308(17) -0.0079(14) -0.0085(14) 0.0028(16)
As7 0.0362(17) 0.0302(18) 0.0394(19) 0.0063(14) 0.0030(14) 0.0022(14)
As8 0.0354(18) 0.046(2) 0.0350(19) -0.0106(16) -0.0027(14) 0.0040(15)
Ni1 0.0349(19) 0.0163(18) 0.034(2) -0.0027(15) -0.0040(17) -0.0009(16)
As6 0.044(2) 0.0190(17) 0.068(2) -0.0153(16) -0.0014(16) 0.0030(14)
As4 0.0332(17) 0.0224(16) 0.0429(19) -0.0028(14) -0.0027(14) -0.0028(13)
Ni2 0.031(2) 0.017(2) 0.039(2) -0.0068(17) -0.0003(16) -0.0006(16)
As5 0.049(2) 0.0194(17) 0.069(3) 0.0072(16) 0.0036(17) -0.0017(15)
V11 0.037(3) 0.011(2) 0.039(3) 0.000(2) -0.001(2) 0.005(2)
V12 0.041(3) 0.030(3) 0.033(3) -0.007(2) 0.005(2) 0.000(3)
V13 0.037(3) 0.016(3) 0.037(3) 0.002(2) 0.004(2) -0.001(2)
V14 0.040(3) 0.012(2) 0.034(3) -0.004(2) -0.007(2) -0.001(2)
V15 0.028(3) 0.029(3) 0.040(3) -0.009(2) 0.000(2) -0.001(2)
V16 0.033(3) 0.029(3) 0.049(3) -0.019(3) 0.000(2) 0.003(2)
V17 0.045(3) 0.016(3) 0.038(3) -0.003(2) 0.005(2) 0.000(2)
V18 0.040(3) 0.023(3) 0.037(3) -0.001(2) 0.007(2) -0.001(2)
V19 0.034(3) 0.021(3) 0.034(3) -0.004(2) 0.000(2) -0.001(2)
V20 0.025(2) 0.026(3) 0.032(3) -0.003(2) 0.000(2) 0.003(2)
V21 0.035(3) 0.020(3) 0.052(4) 0.002(2) 0.002(2) -0.006(2)
V22 0.047(3) 0.030(3) 0.037(3) 0.004(2) 0.002(2) -0.003(2)
V23 0.043(3) 0.024(3) 0.062(4) -0.018(3) -0.003(3) -0.008(2)
V24 0.042(3) 0.025(3) 0.035(3) -0.005(2) 0.000(2) -0.002(2)
O15 0.034(11) 0.019(10) 0.037(11) -0.007(8) -0.003(9) 0.009(9)
O14 0.046(9) 0.018(9) 0.032(9) -0.009(7) -0.005(7) -0.003(7)
O13 0.040(11) 0.018(10) 0.027(10) -0.001(8) -0.011(9) 0.000(9)
O12 0.034(11) 0.029(12) 0.053(13) 0.001(10) -0.008(10) -0.006(10)
O11 0.029(11) 0.020(11) 0.051(13) 0.007(9) 0.012(9) -0.001(8)
O10 0.080(17) 0.017(11) 0.050(14) 0.000(10) 0.013(12) 0.005(11)
O9 0.054(14) 0.008(10) 0.055(14) -0.010(9) -0.009(10) -0.005(9)
O8 0.060(15) 0.027(13) 0.067(16) 0.023(11) 0.003(12) -0.018(11)
O7 0.037(11) 0.034(12) 0.017(10) 0.010(8) 0.006(8) 0.006(9)
O6 0.033(11) 0.038(12) 0.048(13) -0.009(10) -0.007(10) 0.001(10)
O5 0.039(12) 0.037(13) 0.056(14) 0.001(11) -0.014(10) -0.023(10)
O4 0.040(9) 0.020(9) 0.039(9) -0.023(8) 0.003(7) 0.004(7)
O3 0.034(11) 0.021(11) 0.041(12) 0.006(9) -0.002(9) 0.003(9)
O2 0.038(9) 0.014(8) 0.030(9) 0.002(7) -0.003(7) -0.016(7)
O1 0.026(10) 0.015(10) 0.053(13) -0.004(9) -0.013(9) 0.003(8)
O30 0.035(11) 0.028(11) 0.036(12) -0.013(9) 0.000(9) 0.009(9)
O29 0.030(11) 0.018(11) 0.061(14) 0.000(10) 0.002(9) 0.006(8)
O28 0.011(9) 0.033(13) 0.082(16) -0.005(11) -0.016(10) -0.001(9)
O27 0.038(9) 0.017(9) 0.040(9) -0.006(7) -0.012(7) -0.008(7)
O26 0.043(10) 0.032(10) 0.068(11) -0.008(9) 0.003(9) -0.007(8)
O25 0.033(8) 0.007(8) 0.033(9) 0.003(7) -0.011(7) -0.003(7)
O24 0.044(13) 0.033(13) 0.038(12) -0.003(9) 0.003(9) -0.022(10)
O23 0.032(12) 0.028(12) 0.060(15) 0.005(11) 0.014(10) 0.001(9)
O22 0.036(9) 0.030(9) 0.058(10) -0.017(8) 0.002(8) 0.004(8)
O21 0.021(9) 0.032(12) 0.032(11) -0.010(9) -0.006(8) 0.002(8)
O20 0.017(10) 0.038(12) 0.042(12) -0.009(10) -0.009(8) 0.009(9)
O19 0.035(11) 0.038(13) 0.049(13) -0.008(10) 0.011(10) -0.011(10)
O18 0.047(12) 0.022(11) 0.045(13) 0.005(9) 0.000(10) -0.010(9)
O17 0.046(13) 0.09(2) 0.034(13) -0.021(13) 0.001(11) -0.014(14)
O16 0.029(11) 0.036(13) 0.047(13) -0.012(10) -0.002(9) 0.000(9)
O42 0.025(10) 0.020(11) 0.058(14) -0.016(10) 0.010(9) 0.002(8)
O41 0.022(10) 0.041(13) 0.048(13) -0.012(10) -0.005(9) 0.014(9)
O40 0.027(11) 0.034(13) 0.050(14) 0.004(10) 0.004(9) 0.002(9)
O39 0.047(13) 0.035(13) 0.038(13) 0.006(10) 0.005(9) -0.010(10)
O38 0.063(16) 0.039(15) 0.066(16) -0.037(12) 0.007(12) -0.012(12)
O37 0.070(16) 0.014(12) 0.096(19) -0.003(12) -0.015(14) 0.009(11)
O36 0.076(16) 0.08(2) 0.025(12) -0.014(12) -0.004(11) 0.006(14)
O35 0.041(13) 0.045(15) 0.039(13) -0.016(11) 0.010(9) -0.006(10)
O34 0.051(13) 0.023(12) 0.031(12) 0.004(9) 0.004(9) -0.004(9)
O33 0.073(17) 0.031(14) 0.057(16) -0.008(11) 0.007(12) -0.001(12)
O32 0.054(14) 0.023(13) 0.10(2) -0.035(13) 0.002(13) -0.003(11)
O31 0.067(16) 0.077(19) 0.014(11) 0.002(11) -0.010(10) -0.001(13)
C1 0.06(2) 0.11(4) 0.03(2) -0.03(2) 0.003(17) 0.01(2)
C2 0.13(4) 0.14(6) 0.08(3) -0.04(3) 0.04(3) 0.01(3)
C3 0.11(2) 0.12(2) 0.13(2) -0.012(13) 0.004(13) 0.007(13)
C4 0.05(3) 0.04(3) 0.18(4) 0.01(3) 0.02(3) 0.00(2)
C5 0.06(2) 0.020(18) 0.11(3) -0.02(2) -0.02(2) 0.005(16)
N1 0.036(10) 0.034(11) 0.049(12) -0.004(9) -0.012(9) -0.006(9)
N2 0.077(18) 0.011(13) 0.07(2) 0.008(13) -0.017(16) -0.004(12)
C6 0.041(19) 0.06(3) 0.11(4) -0.02(3) -0.04(2) -0.004(18)
C7 0.097(18) 0.083(19) 0.098(18) 0.007(13) -0.012(13) 0.004(13)
C8 0.102(18) 0.10(2) 0.103(19) 0.006(13) -0.020(13) -0.006(13)
C9 0.114(18) 0.11(2) 0.101(19) 0.009(13) -0.009(13) -0.003(13)
C10 0.08(3) 0.11(4) 0.07(3) 0.03(2) 0.00(2) -0.04(3)
C11 0.09(3) 0.010(17) 0.07(3) -0.006(16) -0.01(2) 0.001(17)
C12 0.089(16) 0.056(16) 0.080(16) 0.001(12) -0.014(12) 0.006(12)
C13 0.11(3) 0.02(2) 0.09(3) 0.01(2) -0.03(2) 0.00(2)
C14 0.08(3) 0.02(2) 0.11(3) 0.01(2) -0.03(2) -0.024(19)
C15 0.05(2) 0.019(17) 0.06(2) -0.006(16) -0.006(16) 0.005(14)
C16 0.043(17) 0.04(2) 0.04(2) 0.006(16) -0.010(14) -0.018(16)
C17 0.08(3) 0.11(4) 0.06(3) -0.01(3) 0.01(2) 0.02(3)
C18 0.056(15) 0.072(16) 0.078(16) 0.008(12) -0.006(12) 0.001(12)
C19 0.08(3) 0.11(4) 0.09(3) -0.03(3) 0.01(3) 0.01(3)
C20 0.04(2) 0.06(3) 0.09(3) -0.04(2) 0.003(19) -0.003(19)
C21 0.06(3) 0.09(4) 0.07(3) 0.06(3) 0.02(2) 0.00(2)
C22 0.06(3) 0.03(2) 0.20(6) 0.03(3) -0.02(3) -0.01(2)
C23 0.12(2) 0.11(2) 0.12(2) 0.015(14) -0.001(13) -0.005(14)
C24 0.101(19) 0.090(17) 0.115(19) 0.009(13) 0.002(13) -0.004(13)
C25 0.046(13) 0.050(13) 0.058(14) -0.002(11) 0.002(11) -0.018(11)
C26 0.047(13) 0.040(13) 0.035(12) -0.013(10) 0.001(10) -0.011(11)
C27 0.05(2) 0.07(3) 0.08(3) -0.04(2) 0.01(2) -0.04(2)
C28 0.07(3) 0.19(6) 0.03(3) -0.03(3) 0.02(2) -0.07(4)
C29 0.06(3) 0.17(5) 0.03(2) -0.02(3) 0.023(18) 0.03(3)
C30 0.020(16) 0.05(2) 0.07(2) -0.017(19) 0.008(15) 0.001(15)
C31 0.051(13) 0.048(14) 0.063(14) 0.002(12) 0.016(11) -0.006(11)
C32 0.055(14) 0.042(14) 0.071(15) 0.002(12) 0.007(11) 0.006(11)
C33 0.057(14) 0.048(14) 0.064(15) 0.016(12) -0.014(11) 0.002(11)
C34 0.05(2) 0.09(4) 0.06(2) 0.02(2) -0.011(17) 0.00(2)
C35 0.13(2) 0.12(2) 0.107(19) 0.006(13) 0.007(13) 0.005(13)
C36 0.106(18) 0.092(17) 0.087(18) 0.015(12) 0.015(13) 0.002(12)
C37 0.11(3) 0.03(2) 0.04(2) -0.004(14) 0.01(2) 0.00(2)
C38 0.07(2) 0.06(3) 0.05(2) -0.03(2) 0.027(18) 0.00(2)
C39 0.027(17) 0.05(2) 0.06(3) -0.008(19) -0.008(15) 0.008(15)
C40 0.030(18) 0.05(2) 0.06(2) -0.013(18) -0.022(15) 0.022(16)
C41 0.06(2) 0.028(18) 0.033(19) 0.006(14) 0.006(14) 0.010(15)
C42 0.048(12) 0.021(11) 0.045(13) 0.001(10) -0.004(10) 0.002(10)
N3 0.08(2) 0.018(15) 0.046(18) -0.012(12) -0.009(14) 0.019(14)
N4 0.045(16) 0.023(14) 0.046(17) 0.008(12) 0.006(12) -0.004(12)
N5 0.08(2) 0.022(15) 0.047(18) 0.004(13) 0.004(15) -0.006(14)
N6 0.07(2) 0.043(19) 0.047(18) -0.002(14) -0.007(15) 0.014(17)
N7 0.034(14) 0.011(12) 0.053(17) -0.005(11) -0.003(12) 0.006(11)
N8 0.055(12) 0.025(11) 0.036(11) -0.002(9) 0.009(9) 0.001(9)
O2W 0.13(4) 0.10(3) 0.25(5) 0.02(3) -0.03(3) 0.06(3)
O1W 0.15(4) 0.18(5) 0.14(4) 0.01(3) -0.03(3) 0.05(3)

loop_
_atom_type_symbol
_atom_type_description
_atom_type_scat_dispersion_real
_atom_type_scat_dispersion_imag
_atom_type_scat_source
C C 0.0033 0.0016 'International Tables Vol C Tables 4.2.6.8 and 6.1.1.4'
H H 0.0000 0.0000 'International Tables Vol C Tables 4.2.6.8 and 6.1.1.4'
N N 0.0061 0.0033 'International Tables Vol C Tables 4.2.6.8 and 6.1.1.4'
O O 0.0106 0.0060 'International Tables Vol C Tables 4.2.6.8 and 6.1.1.4'
V V 0.3005 0.5294 'International Tables Vol C Tables 4.2.6.8 and 6.1.1.4'
Ni Ni 0.3393 1.1124 'International Tables Vol C Tables 4.2.6.8 and 6.1.1.4'
As As 0.0499 2.0058 'International Tables Vol C Tables 4.2.6.8 and 6.1.1.4'

loop_
_geom_angle_atom_site_label_1
_geom_angle_atom_site_label_2
_geom_angle_atom_site_label_3
_geom_angle
_geom_angle_site_symmetry_1
_geom_angle_site_symmetry_3
O19 As1 O3 98.5(9) . .
O19 As1 O14 98.3(9) . .
O3 As1 O14 100.0(9) . .
O15 As2 O19 100.0(9) . .
O15 As2 O9 100.8(9) . .
O19 As2 O9 97.2(9) . .
O12 As3 O5 99.7(10) . .
O12 As3 O16 97.4(9) . .
O5 As3 O16 99.2(9) . .
O21 As7 O41 97.2(8) . .
O21 As7 O18 100.8(9) . .
O41 As7 O18 98.3(9) . .
O35 As8 O41 97.7(10) . .
O35 As8 O4 99.7(9) . .
O41 As8 O4 99.6(9) . .
O2 Ni1 N1 91.2(8) . .
O2 Ni1 O40 89.5(8) . 4_547
N1 Ni1 O40 93.5(8) . 4_547
O2 Ni1 N3 170.1(10) . .
N1 Ni1 N3 98.5(10) . .
O40 Ni1 N3 88.0(10) 4_547 .
O2 Ni1 N4 91.3(9) . .
N1 Ni1 N4 174.7(9) . .
O40 Ni1 N4 91.2(9) 4_547 .
N3 Ni1 N4 79.1(11) . .
O2 Ni1 N2 90.7(8) . .
N1 Ni1 N2 78.4(9) . .
O40 Ni1 N2 171.9(9) 4_547 .
N3 Ni1 N2 93.1(10) . .
N4 Ni1 N2 96.9(10) . .
O26 As6 O22 99.5(10) . .
O26 As6 O42 97.4(9) . .
O22 As6 O42 97.7(9) . .
O5 As4 O39 99.8(9) . .
O5 As4 O1 96.6(10) . .
O39 As4 O1 97.5(9) . .
N6 Ni2 N8 87.9(11) . .
N6 Ni2 N5 79.5(12) . .
N8 Ni2 N5 97.3(11) . .
N6 Ni2 N7 96.0(11) . .
N8 Ni2 N7 80.4(10) . .
N5 Ni2 N7 175.0(11) . .
N6 Ni2 O17 170.0(11) . .
N8 Ni2 O17 95.1(9) . .
N5 Ni2 O17 90.7(11) . .
N7 Ni2 O17 93.9(10) . .
N6 Ni2 O28 85.8(10) . 1_455
N8 Ni2 O28 168.1(9) . 1_455
N5 Ni2 O28 91.4(10) . 1_455
N7 Ni2 O28 90.3(9) . 1_455
O17 Ni2 O28 92.8(8) . 1_455
O29 As5 O23 97.2(9) . .
O29 As5 O22 100.8(9) . .
O23 As5 O22 97.9(9) . .
O37 V11 O42 108.2(11) . .
O37 V11 O39 108.6(11) . .
O42 V11 O39 77.4(8) . .
O37 V11 O16 109.3(11) . .
O42 V11 O16 142.4(8) . .
O39 V11 O16 90.0(9) . .
O37 V11 O23 112.3(11) . .
O42 V11 O23 89.3(9) . .
O39 V11 O23 139.1(9) . .
O16 V11 O23 77.4(9) . .
O37 V11 V19 110.9(10) . .
O42 V11 V19 39.3(6) . .
O39 V11 V19 38.3(6) . .
O16 V11 V19 122.1(6) . .
O23 V11 V19 120.9(7) . .
O37 V11 V22 116.1(10) . .
O42 V11 V22 120.6(5) . .
O39 V11 V22 119.7(7) . .
O16 V11 V22 38.8(6) . .
O23 V11 V22 38.6(6) . .
V19 V11 V22 133.0(2) . .
O33 V12 O13 110.7(11) . .
O33 V12 O30 111.2(10) . .
O13 V12 O30 83.9(8) . .
O33 V12 O35 109.2(10) . .
O13 V12 O35 140.0(8) . .
O30 V12 O35 80.3(9) . .
O33 V12 O21 109.0(10) . .
O13 V12 O21 80.3(7) . .
O30 V12 O21 139.7(8) . .
O35 V12 O21 88.7(8) . .
O33 V12 V19 114.6(9) . .
O13 V12 V19 42.3(5) . .
O30 V12 V19 41.9(6) . .
O35 V12 V19 116.1(7) . .
O21 V12 V19 116.4(5) . .
O33 V12 V16 113.8(8) . .
O13 V12 V16 116.3(6) . .
O30 V12 V16 38.6(6) . .
O35 V12 V16 41.9(7) . .
O21 V12 V16 122.3(6) . .
V19 V12 V16 78.05(19) . .
O33 V12 V13 113.7(8) . .
O13 V12 V13 38.6(5) . .
O30 V12 V13 116.0(6) . .
O35 V12 V13 122.1(6) . .
O21 V12 V13 41.8(5) . .
V19 V12 V13 78.39(18) . .
V16 V12 V13 132.3(2) . .
O11 V13 O25 113.1(9) . .
O11 V13 O13 109.1(9) . .
O25 V13 O13 137.8(8) . .
O11 V13 O1 105.6(9) . .
O25 V13 O1 77.7(7) . .
O13 V13 O1 90.6(7) . .
O11 V13 O21 107.7(9) . .
O25 V13 O21 89.1(7) . .
O13 V13 O21 78.8(7) . .
O1 V13 O21 146.7(8) . .
O11 V13 V14 111.9(8) . .
O25 V13 V14 37.2(5) . .
O13 V13 V14 122.5(6) . .
O1 V13 V14 40.7(5) . .
O21 V13 V14 122.3(5) . .
O11 V13 V12 111.5(8) . .
O25 V13 V12 121.1(5) . .
O13 V13 V12 37.8(5) . .
O1 V13 V12 123.5(5) . .
O21 V13 V12 41.2(5) . .
V14 V13 V12 136.6(2) . .
O2 V14 O25 111.9(8) . .
O2 V14 O27 112.5(9) . .
O25 V14 O27 82.5(8) . .
O2 V14 O1 105.9(9) . .
O25 V14 O1 80.1(8) . .
O27 V14 O1 141.4(8) . .
O2 V14 O12 110.1(8) . .
O25 V14 O12 138.0(8) . .
O27 V14 O12 80.6(8) . .
O1 V14 O12 89.7(8) . .
O2 V14 V17 114.0(7) . .
O25 V14 V17 41.8(6) . .
O27 V14 V17 41.5(6) . .
O1 V14 V17 117.8(5) . .
O12 V14 V17 116.6(6) . .
O2 V14 V24 114.6(7) . .
O25 V14 V24 115.9(6) . .
O27 V14 V24 40.0(6) . .
O1 V14 V24 123.6(6) . .
O12 V14 V24 40.9(6) . .
V17 V14 V24 79.42(19) . .
O2 V14 V13 111.7(7) . .
O25 V14 V13 38.9(6) . .
O27 V14 V13 116.3(6) . .
O1 V14 V13 41.4(5) . .
O12 V14 V13 122.3(6) . .
V17 V14 V13 79.33(18) . .
V24 V14 V13 133.6(2) . .
O17 V15 O20 112.1(10) . .
O17 V15 O24 109.6(11) . .
O20 V15 O24 83.5(9) . .
O17 V15 O4 104.3(11) . .
O20 V15 O4 89.3(8) . .
O24 V15 O4 145.6(8) . .
O17 V15 O9 105.2(11) . .
O20 V15 O9 142.3(8) . .
O24 V15 O9 89.3(9) . .
O4 V15 O9 76.1(8) . .
O17 V15 V23 114.1(10) . .
O20 V15 V23 41.6(6) . .
O24 V15 V23 42.3(6) . .
O4 V15 V23 125.7(6) . .
O9 V15 V23 124.8(6) . .
O17 V15 V20 108.0(10) . .
O20 V15 V20 120.8(7) . .
O24 V15 V20 120.9(6) . .
O4 V15 V20 38.9(5) . .
O9 V15 V20 37.3(6) . .
V23 V15 V20 137.9(2) . .
O38 V16 O20 108.7(10) . .
O38 V16 O30 113.5(10) . .
O20 V16 O30 137.8(8) . .
O38 V16 O35 104.1(11) . .
O20 V16 O35 89.7(8) . .
O30 V16 O35 80.4(8) . .
O38 V16 O26 108.6(12) . .
O20 V16 O26 79.5(8) . .
O30 V16 O26 87.1(8) . .
O35 V16 O26 147.4(8) . .
O38 V16 V12 111.9(9) . .
O20 V16 V12 121.7(6) . .
O30 V16 V12 39.4(6) . .
O35 V16 V12 41.2(6) . .
O26 V16 V12 122.3(6) . .
O38 V16 V23 110.9(9) . .
O20 V16 V23 38.2(6) . .
O30 V16 V23 120.5(6) . .
O35 V16 V23 123.8(6) . .
O26 V16 V23 41.7(6) . .
V12 V16 V23 137.1(2) . .
O10 V17 O27 110.2(10) . .
O10 V17 O25 112.8(10) . .
O27 V17 O25 82.6(8) . .
O10 V17 O18 107.8(10) . .
O27 V17 O18 141.4(8) . .
O25 V17 O18 88.8(8) . .
O10 V17 O14 105.3(10) . .
O27 V17 O14 88.1(8) . .
O25 V17 O14 141.7(8) . .
O18 V17 O14 75.7(8) . .
O10 V17 V14 113.0(9) . .
O27 V17 V14 42.5(6) . .
O25 V17 V14 40.8(5) . .
O18 V17 V14 124.1(6) . .
O14 V17 V14 124.9(6) . .
O10 V17 V20 112.4(9) . .
O27 V17 V20 117.5(6) . .
O25 V17 V20 118.0(6) . .
O18 V17 V20 37.8(6) . .
O14 V17 V20 38.0(5) . .
V14 V17 V20 134.5(2) . .
O40 V18 O7 110.0(9) . .
O40 V18 O34 110.9(10) . .
O7 V18 O34 83.2(9) . .
O40 V18 O3 110.3(9) . .
O7 V18 O3 80.9(8) . .
O34 V18 O3 138.8(8) . .
O40 V18 O15 107.8(9) . .
O7 V18 O15 142.0(8) . .
O34 V18 O15 80.2(8) . .
O3 V18 O15 89.5(8) . .
O40 V18 V22 113.1(7) . .
O7 V18 V22 41.6(6) . .
O34 V18 V22 42.0(6) . .
O3 V18 V22 116.4(6) . .
O15 V18 V22 117.4(5) . .
O40 V18 V24 112.6(8) . .
O7 V18 V24 39.4(6) . .
O34 V18 V24 116.5(6) . .
O3 V18 V24 41.9(5) . .
O15 V18 V24 124.7(6) . .
V22 V18 V24 78.83(19) . .
O40 V18 V21 113.6(8) . .
O7 V18 V21 116.2(6) . .
O34 V18 V21 38.8(6) . .
O3 V18 V21 121.6(6) . .
O15 V18 V21 41.5(5) . .
V22 V18 V21 78.74(19) . .
V24 V18 V21 133.5(2) . .
O28 V19 O30 113.1(10) . .
O28 V19 O13 108.1(10) . .
O30 V19 O13 85.3(8) . .
O28 V19 O39 105.0(10) . .
O30 V19 O39 141.6(8) . .
O13 V19 O39 87.3(8) . .
O28 V19 O42 107.4(10) . .
O30 V19 O42 87.4(8) . .
O13 V19 O42 143.7(8) . .
O39 V19 O42 76.8(8) . .
O28 V19 V12 114.2(8) . .
O30 V19 V12 43.5(6) . .
O13 V19 V12 42.1(5) . .
O39 V19 V12 122.5(7) . .
O42 V19 V12 124.5(6) . .
O28 V19 V11 108.0(8) . .
O30 V19 V11 120.0(6) . .
O13 V19 V11 120.8(6) . .
O39 V19 V11 38.5(6) . .
O42 V19 V11 38.5(6) . .
V12 V19 V11 137.7(2) . .
O6 V20 O9 105.8(10) . .
O6 V20 O18 111.4(10) . .
O9 V20 O18 142.8(9) . .
O6 V20 O14 107.9(9) . .
O9 V20 O14 91.9(8) . .
O18 V20 O14 78.8(8) . .
O6 V20 O4 106.2(9) . .
O9 V20 O4 76.4(9) . .
O18 V20 O4 91.3(8) . .
O14 V20 O4 145.8(8) . .
O6 V20 V15 109.7(8) . .
O9 V20 V15 38.2(6) . .
O18 V20 V15 121.9(6) . .
O14 V20 V15 123.7(6) . .
O4 V20 V15 38.1(6) . .
O6 V20 V17 117.2(8) . .
O9 V20 V17 121.5(6) . .
O18 V20 V17 39.4(6) . .
O14 V20 V17 39.5(6) . .
O4 V20 V17 122.4(6) . .
V15 V20 V17 133.1(2) . .
O8 V21 O24 109.1(11) . .
O8 V21 O34 113.5(11) . .
O24 V21 O34 137.4(8) . .
O8 V21 O29 106.7(11) . .
O24 V21 O29 79.4(9) . .
O34 V21 O29 89.0(8) . .
O8 V21 O15 106.1(10) . .
O24 V21 O15 89.0(8) . .
O34 V21 O15 78.8(8) . .
O29 V21 O15 147.2(8) . .
O8 V21 V23 110.2(9) . .
O24 V21 V23 38.8(7) . .
O34 V21 V23 121.0(6) . .
O29 V21 V23 40.8(6) . .
O15 V21 V23 123.6(6) . .
O8 V21 V18 114.2(9) . .
O24 V21 V18 121.0(6) . .
O34 V21 V18 36.9(6) . .
O29 V21 V18 121.4(6) . .
O15 V21 V18 42.0(5) . .
V23 V21 V18 135.6(2) . .
O31 V22 O7 108.9(11) . .
O31 V22 O34 110.4(11) . .
O7 V22 O34 80.5(8) . .
O31 V22 O23 109.5(12) . .
O7 V22 O23 141.6(8) . .
O34 V22 O23 88.6(8) . .
O31 V22 O16 106.4(11) . .
O7 V22 O16 89.3(8) . .
O34 V22 O16 143.1(9) . .
O23 V22 O16 77.6(8) . .
O31 V22 V18 111.6(9) . .
O7 V22 V18 40.2(6) . .
O34 V22 V18 40.7(6) . .
O23 V22 V18 123.1(6) . .
O16 V22 V18 123.9(6) . .
O31 V22 V11 112.3(9) . .
O7 V22 V11 120.4(6) . .
O34 V22 V11 120.5(6) . .
O23 V22 V11 38.8(6) . .
O16 V22 V11 38.8(6) . .
V18 V22 V11 136.1(2) . .
O32 V23 O20 111.2(12) . .
O32 V23 O24 110.2(10) . .
O20 V23 O24 82.6(8) . .
O32 V23 O29 110.4(12) . .
O20 V23 O29 138.0(8) . .
O24 V23 O29 77.7(8) . .
O32 V23 O26 108.7(10) . .
O20 V23 O26 80.3(9) . .
O24 V23 O26 140.9(9) . .
O29 V23 O26 92.1(9) . .
O32 V23 V15 113.7(9) . .
O20 V23 V15 40.6(5) . .
O24 V23 V15 42.4(6) . .
O29 V23 V15 114.1(6) . .
O26 V23 V15 115.8(7) . .
O32 V23 V21 113.2(10) . .
O20 V23 V21 114.7(6) . .
O24 V23 V21 38.1(6) . .
O29 V23 V21 39.9(5) . .
O26 V23 V21 124.4(7) . .
V15 V23 V21 78.10(19) . .
O32 V23 V16 112.9(10) . .
O20 V23 V16 38.2(5) . .
O24 V23 V16 115.7(6) . .
O29 V23 V16 124.8(6) . .
O26 V23 V16 42.4(7) . .
V15 V23 V16 77.0(2) . .
V21 V23 V16 133.3(2) . .
O36 V24 O27 110.5(12) . .
O36 V24 O7 110.5(12) . .
O27 V24 O7 139.0(8) . .
O36 V24 O12 108.8(11) . .
O27 V24 O12 80.8(8) . .
O7 V24 O12 88.9(8) . .
O36 V24 O3 107.5(11) . .
O27 V24 O3 87.8(8) . .
O7 V24 O3 77.4(8) . .
O12 V24 O3 143.7(8) . .
O36 V24 V14 112.3(10) . .
O27 V24 V14 39.1(6) . .
O7 V24 V14 122.6(5) . .
O12 V24 V14 42.0(6) . .
O3 V24 V14 121.6(6) . .
O36 V24 V18 110.7(10) . .
O27 V24 V18 121.5(5) . .
O7 V24 V18 36.9(6) . .
O12 V24 V18 121.2(6) . .
O3 V24 V18 40.9(5) . .
V14 V24 V18 136.9(2) . .
As2 O15 V21 124.5(10) . .
As2 O15 V18 137.2(10) . .
V21 O15 V18 96.5(8) . .
As1 O14 V20 134.6(10) . .
As1 O14 V17 122.7(9) . .
V20 O14 V17 102.6(9) . .
V12 O13 V19 95.6(8) . .
V12 O13 V13 103.6(8) . .
V19 O13 V13 147.4(10) . .
As3 O12 V24 126.5(11) . .
As3 O12 V14 136.4(11) . .
V24 O12 V14 97.1(9) . .
As2 O9 V20 135.0(11) . .
As2 O9 V15 119.8(10) . .
V20 O9 V15 104.5(10) . .
V18 O7 V22 98.2(9) . .
V18 O7 V24 103.7(9) . .
V22 O7 V24 147.5(10) . .
As4 O5 As3 133.2(11) . .
As8 O4 V15 123.1(10) . .
As8 O4 V20 133.9(12) . .
V15 O4 V20 103.0(9) . .
As1 O3 V18 139.9(11) . .
As1 O3 V24 122.9(10) . .
V18 O3 V24 97.2(8) . .
V14 O2 Ni1 168.5(12) . .
As4 O1 V14 140.1(11) . .
As4 O1 V13 121.3(10) . .
V14 O1 V13 97.8(8) . .
V19 O30 V16 149.6(11) . .
V19 O30 V12 94.6(9) . .
V16 O30 V12 102.0(9) . .
As5 O29 V21 126.1(12) . .
As5 O29 V23 134.4(11) . .
V21 O29 V23 99.3(8) . .
V19 O28 Ni2 160.0(13) . 1_655
V17 O27 V14 96.0(9) . .
V17 O27 V24 151.3(10) . .
V14 O27 V24 100.9(8) . .
As6 O26 V23 138.4(13) . .
As6 O26 V16 125.2(12) . .
V23 O26 V16 96.0(9) . .
V14 O25 V17 97.3(9) . .
V14 O25 V13 103.9(8) . .
V17 O25 V13 151.1(10) . .
V21 O24 V23 103.1(10) . .
V21 O24 V15 148.6(11) . .
V23 O24 V15 95.3(9) . .
As5 O23 V22 122.8(10) . .
As5 O23 V11 134.1(12) . .
V22 O23 V11 102.6(10) . .
As6 O22 As5 133.1(12) . .
As7 O21 V12 139.5(10) . .
As7 O21 V13 123.1(10) . .
V12 O21 V13 97.0(7) . .
V15 O20 V23 97.8(9) . .
V15 O20 V16 149.0(12) . .
V23 O20 V16 103.6(8) . .
As1 O19 As2 132.9(12) . .
As7 O18 V20 136.4(11) . .
As7 O18 V17 120.7(10) . .
V20 O18 V17 102.9(9) . .
V15 O17 Ni2 164.4(14) . .
As3 O16 V11 133.8(11) . .
As3 O16 V22 123.8(11) . .
V11 O16 V22 102.4(9) . .
As6 O42 V11 135.3(12) . .
As6 O42 V19 121.7(11) . .
V11 O42 V19 102.2(8) . .
As8 O41 As7 133.1(12) . .
V18 O40 Ni1 164.1(13) . 4_447
As4 O39 V19 122.0(10) . .
As4 O39 V11 132.9(11) . .
V19 O39 V11 103.2(10) . .
As8 O35 V12 139.8(13) . .
As8 O35 V16 122.9(11) . .
V12 O35 V16 97.0(9) . .
V18 O34 V22 97.3(9) . .
V18 O34 V21 104.3(10) . .
V22 O34 V21 148.0(11) . .
C2 C1 N1 120.0 . .
C3 C2 C1 120.0 . .
C4 C3 C2 120.0 . .
C3 C4 C5 120.0 . .
C4 C5 N1 120.0 . .
C4 C5 C6 126.6(18) . .
N1 C5 C6 113.3(18) . .
C5 N1 C1 120.0 . .
C5 N1 Ni1 117.8(12) . .
C1 N1 Ni1 122.2(12) . .
C6 N2 C10 120.0 . .
C6 N2 Ni1 114.2(14) . .
C10 N2 Ni1 125.8(14) . .
C7 C6 N2 120.0 . .
C7 C6 C5 124.0(18) . .
N2 C6 C5 115.9(18) . .
C6 C7 C8 120.0 . .
C9 C8 C7 120.0 . .
C10 C9 C8 120.0 . .
C9 C10 N2 120.0 . .
N3 C11 C12 116(4) . .
C13 C12 C11 122(4) . .
C14 C13 C12 121(4) . .
C13 C14 C15 114(4) . .
N3 C15 C14 127(3) . .
N3 C15 C16 114(3) . .
C14 C15 C16 120(3) . .
N4 C16 C17 125(4) . .
N4 C16 C15 116(3) . .
C17 C16 C15 118(3) . .
C16 C17 C18 115(5) . .
C17 C18 C19 117(4) . .
C20 C19 C18 118(4) . .
C19 C20 N4 126(4) . .
N5 C21 C22 126(5) . .
C23 C22 C21 117(5) . .
C22 C23 C24 123(6) . .
C23 C24 C25 112(5) . .
N5 C25 C24 125(4) . .
N5 C25 C26 116(3) . .
C24 C25 C26 119(4) . .
N6 C26 C27 124(4) . .
N6 C26 C25 112(3) . .
C27 C26 C25 123(4) . .
C28 C27 C26 117(4) . .
C29 C28 C27 126(5) . .
C28 C29 C30 114(5) . .
N6 C30 C29 123(4) . .
N7 C31 C32 124(4) . .
C33 C32 C31 124(4) . .
C32 C33 C34 116(4) . .
C35 C34 C42 118(5) . .
C35 C34 C33 125(4) . .
C42 C34 C33 118(3) . .
C34 C35 C36 125(5) . .
C37 C36 C35 113(4) . .
C38 C37 C41 119(3) . .
C38 C37 C36 122(4) . .
C41 C37 C36 119(4) . .
C39 C38 C37 121(3) . .
C38 C39 C40 116(3) . .
N8 C40 C39 124(3) . .
N8 C41 C37 122(3) . .
N8 C41 C42 115(3) . .
C37 C41 C42 123(3) . .
N7 C42 C34 120(3) . .
N7 C42 C41 119(3) . .
C34 C42 C41 120(3) . .
C15 N3 C11 120(3) . .
C15 N3 Ni1 116(2) . .
C11 N3 Ni1 124(3) . .
C16 N4 C20 118(3) . .
C16 N4 Ni1 115(2) . .
C20 N4 Ni1 127(2) . .
C21 N5 C25 115(3) . .
C21 N5 Ni2 130(3) . .
C25 N5 Ni2 115(2) . .
C30 N6 C26 117(3) . .
C30 N6 Ni2 126(3) . .
C26 N6 Ni2 117(2) . .
C31 N7 C42 117(3) . .
C31 N7 Ni2 131(2) . .
C42 N7 Ni2 111.9(19) . .
C40 N8 C41 116(3) . .
C40 N8 Ni2 131(2) . .
C41 N8 Ni2 112.5(19) . .

loop_
_geom_bond_atom_site_label_1
_geom_bond_atom_site_label_2
_geom_bond_distance
_geom_bond_site_symmetry_2
As1 O19 1.750(19) .
As1 O3 1.750(18) .
As1 O14 1.776(19) .
As2 O15 1.734(18) .
As2 O19 1.77(2) .
As2 O9 1.79(2) .
As3 O12 1.74(2) .
As3 O5 1.77(2) .
As3 O16 1.77(2) .
As7 O21 1.728(17) .
As7 O41 1.77(2) .
As7 O18 1.78(2) .
As8 O35 1.71(2) .
As8 O41 1.76(2) .
As8 O4 1.776(19) .
Ni1 O2 2.031(17) .
Ni1 N1 2.035(17) .
Ni1 O40 2.04(2) 4_547
Ni1 N3 2.05(3) .
Ni1 N4 2.05(2) .
Ni1 N2 2.098(19) .
As6 O26 1.70(2) .
As6 O22 1.72(2) .
As6 O42 1.773(19) .
As4 O5 1.74(2) .
As4 O39 1.77(2) .
As4 O1 1.780(17) .
Ni2 N6 2.05(3) .
Ni2 N8 2.05(2) .
Ni2 N5 2.06(3) .
Ni2 N7 2.07(2) .
Ni2 O17 2.08(2) .
Ni2 O28 2.14(2) 1_455
As5 O29 1.764(19) .
As5 O23 1.77(2) .
As5 O22 1.82(2) .
V11 O37 1.56(2) .
V11 O42 1.98(2) .
V11 O39 1.98(2) .
V11 O16 2.00(2) .
V11 O23 1.997(19) .
V11 V19 3.104(7) .
V11 V22 3.110(7) .
V12 O33 1.62(2) .
V12 O13 1.924(17) .
V12 O30 1.97(2) .
V12 O35 2.02(2) .
V12 O21 2.025(19) .
V12 V19 2.857(7) .
V12 V16 3.040(8) .
V12 V13 3.053(7) .
V13 O11 1.595(18) .
V13 O25 1.951(19) .
V13 O13 1.960(18) .
V13 O1 2.013(19) .
V13 O21 2.050(17) .
V13 V14 3.014(7) .
V14 O2 1.614(17) .
V14 O25 1.877(18) .
V14 O27 1.936(19) .
V14 O1 1.985(19) .
V14 O12 2.03(2) .
V14 V17 2.848(7) .
V14 V24 3.013(7) .
V15 O17 1.56(2) .
V15 O20 1.897(18) .
V15 O24 1.96(2) .
V15 O4 1.97(2) .
V15 O9 1.99(2) .
V15 V23 2.887(8) .
V15 V20 3.114(7) .
V16 O38 1.61(2) .
V16 O20 1.937(18) .
V16 O30 1.94(2) .
V16 O35 2.04(2) .
V16 O26 2.06(2) .
V16 V23 3.044(8) .
V17 O10 1.55(2) .
V17 O27 1.897(19) .
V17 O25 1.916(18) .
V17 O18 2.03(2) .
V17 O14 2.031(19) .
V17 V20 3.120(7) .
V18 O40 1.64(2) .
V18 O7 1.870(19) .
V18 O34 1.89(2) .
V18 O3 1.996(19) .
V18 O15 2.050(19) .
V18 V22 2.867(7) .
V18 V24 3.026(7) .
V18 V21 3.042(8) .
V19 O28 1.565(19) .
V19 O30 1.912(19) .
V19 O13 1.933(18) .
V19 O39 1.97(2) .
V19 O42 2.01(2) .
V20 O6 1.58(2) .
V20 O9 1.95(2) .
V20 O18 1.96(2) .
V20 O14 1.967(18) .
V20 O4 2.006(18) .
V21 O8 1.57(2) .
V21 O24 1.92(2) .
V21 O34 1.97(2) .
V21 O29 1.970(19) .
V21 O15 2.029(18) .
V21 V23 3.031(8) .
V22 O31 1.54(2) .
V22 O7 1.92(2) .
V22 O34 1.93(2) .
V22 O23 1.99(2) .
V22 O16 2.00(2) .
V23 O32 1.61(2) .
V23 O20 1.94(2) .
V23 O24 1.95(2) .
V23 O29 2.01(2) .
V23 O26 2.03(2) .
V24 O36 1.56(2) .
V24 O27 1.971(19) .
V24 O7 1.977(19) .
V24 O12 1.99(2) .
V24 O3 2.037(19) .
O28 Ni2 2.14(2) 1_655
O40 Ni1 2.04(2) 4_447
C1 C2 1.3900 .
C1 N1 1.3900 .
C2 C3 1.3900 .
C3 C4 1.3900 .
C4 C5 1.3900 .
C5 N1 1.3900 .
C5 C6 1.46(3) .
N2 C6 1.3900 .
N2 C10 1.3900 .
C6 C7 1.3900 .
C7 C8 1.3900 .
C8 C9 1.3900 .
C9 C10 1.3900 .
C11 N3 1.39(4) .
C11 C12 1.45(5) .
C12 C13 1.41(6) .
C13 C14 1.40(6) .
C14 C15 1.44(4) .
C15 N3 1.34(4) .
C15 C16 1.48(5) .
C16 N4 1.32(4) .
C16 C17 1.40(5) .
C17 C18 1.45(6) .
C18 C19 1.51(6) .
C19 C20 1.27(5) .
C20 N4 1.36(4) .
C21 N5 1.29(4) .
C21 C22 1.36(5) .
C22 C23 1.32(7) .
C23 C24 1.38(7) .
C24 C25 1.42(6) .
C25 N5 1.33(4) .
C25 C26 1.54(5) .
C26 N6 1.34(4) .
C26 C27 1.34(4) .
C27 C28 1.34(7) .
C28 C29 1.29(7) .
C29 C30 1.46(6) .
C30 N6 1.31(4) .
C31 N7 1.32(4) .
C31 C32 1.33(5) .
C32 C33 1.26(5) .
C33 C34 1.49(6) .
C34 C35 1.37(6) .
C34 C42 1.40(5) .
C35 C36 1.49(7) .
C36 C37 1.47(6) .
C37 C38 1.37(5) .
C37 C41 1.40(4) .
C38 C39 1.33(5) .
C39 C40 1.45(5) .
C40 N8 1.30(4) .
C41 N8 1.39(4) .
C41 C42 1.42(4) .
C42 N7 1.35(4) .
